data_1001499
loop_
_publ_author_name
'Michel, C'
'Hervieu, M'
'Raveau, B'
'Li, S'
'Greaney, M'
'Fine, S'
'Potenza, J'
'Greenblatt, M'

_publ_section_title
;
SrTl~2~O~4~, a semi-metal with the CaFe~2~O~4~ structure
;
_journal_coden_ASTM MRBUAC
_journal_name_full 'Materials Research Bulletin'
_journal_page_first 123
_journal_page_last 128
_journal_paper_doi 10.1016/0025-5408(91)90001-3
_journal_volume 26
_journal_year 1991
_chemical_formula_structural 'Sr (Tl2 O4)'
_chemical_formula_sum 'O4 Sr Tl2'
_chemical_name_systematic 'Strontium dithallate'
_space_group_IT_number 62
_symmetry_cell_setting orthorhombic
_symmetry_Int_Tables_number 62
_symmetry_space_group_name_Hall '-P 2c 2n'
_symmetry_space_group_name_H-M 'P n a m'
_cell_angle_alpha 90
_cell_angle_beta 90
_cell_angle_gamma 90
_cell_formula_units_Z 4
_cell_length_a 10.0411(2)
_cell_length_b 11.6975(5)
_cell_length_c 3.4006(5)
_cell_volume 399.4
_refine_ls_R_factor_all 0.062
_cod_database_code 1001499

loop_
_symmetry_equiv_pos_as_xyz
x,y,z
1/2+x,1/2-y,1/2-z
-x,-y,1/2+z
1/2-x,1/2+y,-z
-x,-y,-z
1/2-x,1/2+y,1/2+z
x,y,1/2-z
1/2+x,1/2-y,z

loop_
_atom_site_label
_atom_site_type_symbol
_atom_site_symmetry_multiplicity
_atom_site_Wyckoff_symbol
_atom_site_fract_x
_atom_site_fract_y
_atom_site_fract_z
_atom_site_occupancy
_atom_site_attached_hydrogens
_atom_site_calc_flag
Tl1 Tl3+ 4 c 0.4225(3) 0.6080(2) 0.25 1. 0 d
Tl2 Tl3+ 4 c 0.4215(2) 0.1096(2) 0.25 1. 0 d
Sr1 Sr2+ 4 c 0.7536(5) 0.6254(4) 0.25 1. 0 d
O1 O2- 4 c 0.2140(25) 0.169(2) 0.25 1. 0 d
O2 O2- 4 c 0.1298(23) 0.4721(21) 0.25 1. 0 d
O3 O2- 4 c 0.5354(25) 0.7792(21) 0.25 1. 0 d
O4 O2- 4 c 0.4186(25) 0.4223(19) 0.25 1. 0 d

loop_
_atom_type_symbol
_atom_type_oxidation_number
Tl3+ 3.000
Sr2+ 2.000
O2- -2.000
